data_7020823
loop_
_publ_author_name
'Dey, Rajdip'
'Bhattacharya, Biswajit'
'Colacio, Enrique'
'Ghoshal, Debajyoti'

_publ_section_title
;
 Fabrication of metal-organic hybrid architectures using bridging diphenyl
 phosphate: Syntheses, characterization, magnetic properties and the
 effect of weak interactions on their crystal packing.
;
_journal_issue 6
_journal_name_full 'Dalton transactions (Cambridge, England : 2003)'
_journal_page_first 2094
_journal_page_last 2106
_journal_paper_doi 10.1039/c2dt32057f
_journal_volume 42
_journal_year 2013
_chemical_formula_sum 'C130 H138 Cu3 N14 O25 P4'
_chemical_formula_weight 2611.04
_chemical_name_systematic
;
?
;
_space_group_IT_number 15
_symmetry_cell_setting monoclinic
_symmetry_space_group_name_Hall '-C 2yc'
_symmetry_space_group_name_H-M 'C 1 2/c 1'
_atom_sites_solution_hydrogens geom
_atom_sites_solution_primary direct
_atom_sites_solution_secondary difmap
_audit_creation_method SHELXL-97
_cell_angle_alpha 90.00
_cell_angle_beta 97.587(4)
_cell_angle_gamma 90.00
_cell_formula_units_Z 4
_cell_length_a 54.913(3)
_cell_length_b 9.8670(4)
_cell_length_c 22.0227(9)
_cell_measurement_reflns_used 250
_cell_measurement_temperature 298
_cell_measurement_theta_max 27.7
_cell_measurement_theta_min 1.5
_cell_volume 11828.0(9)
_computing_cell_refinement 'SMART APEX II'
_computing_data_collection 'SMART APEX II (Bruker,2010)'
_computing_data_reduction 'SAINT (Bruker,2000)'
_computing_molecular_graphics 'Ortep-3v2 for windows (Farrugia, 1997)'
_computing_publication_material 'PLATON (Spek, 2008)'
_computing_structure_refinement 'SHELXL-97 (Sheldrick, 2008)'
_computing_structure_solution 'SHELXS-97 (Sheldrick, 2008)'
_diffrn_ambient_temperature 298
_diffrn_measured_fraction_theta_full 0.993
_diffrn_measured_fraction_theta_max 0.993
_diffrn_measurement_device_type 'CCD area detector'
_diffrn_measurement_method 'phi and omega scans'
_diffrn_radiation_monochromator graphite
_diffrn_radiation_source 'fine-focus sealed tube'
_diffrn_radiation_type MoK\a
_diffrn_radiation_wavelength 0.71073
_diffrn_reflns_av_R_equivalents 0.0974
_diffrn_reflns_av_sigmaI/netI 0.0561
_diffrn_reflns_limit_h_max 70
_diffrn_reflns_limit_h_min -71
_diffrn_reflns_limit_k_max 12
_diffrn_reflns_limit_k_min -12
_diffrn_reflns_limit_l_max 28
_diffrn_reflns_limit_l_min -28
_diffrn_reflns_number 93138
_diffrn_reflns_theta_full 27.67
_diffrn_reflns_theta_max 27.67
_diffrn_reflns_theta_min 1.50
_exptl_absorpt_coefficient_mu 0.671
_exptl_absorpt_correction_T_max 0.9359
_exptl_absorpt_correction_T_min 0.8501
_exptl_absorpt_correction_type multi-scan
_exptl_absorpt_process_details
;
'XPREP' - A PROGRAM DATA PREPARATION & RECIPROCAL
SPACE EXPLORATION,
Bruker Analytical X-ray Systems, 1997
;
_exptl_crystal_colour blue
_exptl_crystal_density_diffrn 1.466
_exptl_crystal_density_method 'not measured'
_exptl_crystal_description block
_exptl_crystal_F_000 5452
_exptl_crystal_size_max 0.25
_exptl_crystal_size_mid 0.15
_exptl_crystal_size_min 0.10
_refine_diff_density_max 1.257
_refine_diff_density_min -1.108
_refine_diff_density_rms 0.116
_refine_ls_extinction_method none
_refine_ls_goodness_of_fit_ref 1.107
_refine_ls_hydrogen_treatment noref
_refine_ls_matrix_type full
_refine_ls_number_parameters 814
_refine_ls_number_reflns 13717
_refine_ls_number_restraints 2
_refine_ls_restrained_S_all 1.108
_refine_ls_R_factor_all 0.0966
_refine_ls_R_factor_gt 0.0702
_refine_ls_shift/su_max 0.002
_refine_ls_shift/su_mean 0.000
_refine_ls_structure_factor_coef Fsqd
_refine_ls_weighting_details 'calc w=1/[\s^2^(Fo^2^)+(0.0596P)^2^+95.8339P] where P=(Fo^2^+2Fc^2^)/3'
_refine_ls_weighting_scheme calc
_refine_ls_wR_factor_gt 0.1711
_refine_ls_wR_factor_ref 0.1893
_reflns_number_gt 10279
_reflns_number_total 13717
_reflns_threshold_expression >2\s(I)
_cod_data_source_file c2dt32057f.txt
_cod_data_source_block complex2
_cod_depositor_comments
;
The following automatic conversions were performed:

'_symmetry_cell_setting' value 'Monoclinic' changed to 'monoclinic'
according to /home/saulius/struct/CIF-dictionaries/cif_core.dic
dictionary named 'cif_core.dic' version 2.4.2 from 2011-04-26.

Automatic conversion script
Id: cif_fix_values 1891 2012-01-12 08:04:46Z andrius 
;
_cod_original_cell_volume 11827.9(9)
_cod_original_sg_symbol_H-M C2/c
_cod_database_code 7020823

loop_
_symmetry_equiv_pos_as_xyz
'x, y, z'
'-x, y, -z+1/2'
'x+1/2, y+1/2, z'
'-x+1/2, y+1/2, -z+1/2'
'-x, -y, -z'
'x, -y, z-1/2'
'-x+1/2, -y+1/2, -z'
'x+1/2, -y+1/2, z-1/2'

loop_
_atom_site_label
_atom_site_type_symbol
_atom_site_fract_x
_atom_site_fract_y
_atom_site_fract_z
_atom_site_U_iso_or_equiv
_atom_site_adp_type
_atom_site_occupancy
_atom_site_symmetry_multiplicity
_atom_site_calc_flag
_atom_site_refinement_flags
_atom_site_disorder_assembly
_atom_site_disorder_group
C1 C 0.30759(7) 0.3794(4) 0.00397(17) 0.0185(7) Uani 1 1 d . . .
H1 H 0.3016 0.3126 0.0279 0.022 Uiso 1 1 calc R . .
C1S C 0.21458(17) 1.4691(10) 0.2184(4) 0.086(2) Uani 1 1 d . . .
H1SA H 0.2000 1.4607 0.2380 0.129 Uiso 1 1 calc R . .
H1SB H 0.2112 1.5258 0.1829 0.129 Uiso 1 1 calc R . .
H1SC H 0.2275 1.5090 0.2464 0.129 Uiso 1 1 calc R . .
C2 C 0.29766(7) 0.3906(4) -0.05692(17) 0.0178(7) Uani 1 1 d . . .
H2 H 0.2856 0.3303 -0.0736 0.021 Uiso 1 1 calc R . .
C2S C 0.2220(3) 1.3398(12) 0.2006(6) 0.144(5) Uani 1 1 d . . .
H2SA H 0.2069 1.3048 0.1780 0.173 Uiso 1 1 calc R . .
H2SB H 0.2238 1.2908 0.2392 0.173 Uiso 1 1 calc R . .
C3 C 0.30582(7) 0.4922(4) -0.09328(16) 0.0169(7) Uani 1 1 d . . .
C4 C 0.32496(7) 0.5727(4) -0.06665(17) 0.0189(7) Uani 1 1 d . . .
H4 H 0.3313 0.6398 -0.0897 0.023 Uiso 1 1 calc R . .
C5 C 0.33478(7) 0.5544(4) -0.00617(17) 0.0194(8) Uani 1 1 d . . .
H5 H 0.3480 0.6073 0.0102 0.023 Uiso 1 1 calc R . .
C6 C 0.29327(7) 0.5167(4) -0.15726(16) 0.0203(8) Uani 1 1 d . . .
H6A H 0.2912 0.4310 -0.1789 0.024 Uiso 1 1 calc R . .
H6B H 0.3035 0.5745 -0.1789 0.024 Uiso 1 1 calc R . .
C7 C 0.26801(7) 0.5838(4) -0.15697(17) 0.0202(8) Uani 1 1 d . . .
H7A H 0.2603 0.5956 -0.1989 0.024 Uiso 1 1 calc R . .
H7B H 0.2576 0.5247 -0.1363 0.024 Uiso 1 1 calc R . .
C8 C 0.27004(7) 0.7210(4) -0.1250(2) 0.0253(9) Uani 1 1 d . . .
H8A H 0.2779 0.7086 -0.0833 0.030 Uiso 1 1 calc R . .
H8B H 0.2805 0.7794 -0.1458 0.030 Uiso 1 1 calc R . .
C9 C 0.24582(7) 0.7902(4) -0.12347(18) 0.0216(8) Uani 1 1 d . . .
C10 C 0.23074(7) 0.7581(4) -0.07960(18) 0.0215(8) Uani 1 1 d . . .
H10 H 0.2355 0.6911 -0.0508 0.026 Uiso 1 1 calc R . .
C11 C 0.20877(8) 0.8244(4) -0.07848(17) 0.0210(8) Uani 1 1 d . . .
H11 H 0.1990 0.8008 -0.0487 0.025 Uiso 1 1 calc R . .
C12 C 0.21523(8) 0.9527(4) -0.16220(18) 0.0232(8) Uani 1 1 d . . .
H12 H 0.2100 1.0191 -0.1909 0.028 Uiso 1 1 calc R . .
C13 C 0.23725(8) 0.8897(4) -0.16568(18) 0.0244(8) Uani 1 1 d . . .
H13 H 0.2465 0.9136 -0.1965 0.029 Uiso 1 1 calc R . .
C14 C 0.33598(8) 0.6955(4) 0.21860(18) 0.0231(8) Uani 1 1 d . . .
H14 H 0.3297 0.7508 0.1860 0.028 Uiso 1 1 calc R . .
C15 C 0.33984(8) 0.7500(4) 0.27677(18) 0.0242(8) Uani 1 1 d . . .
H15 H 0.3359 0.8402 0.2829 0.029 Uiso 1 1 calc R . .
C16 C 0.34954(7) 0.6712(4) 0.32584(18) 0.0228(8) Uani 1 1 d . . .
C17 C 0.35531(7) 0.5371(4) 0.31375(18) 0.0223(8) Uani 1 1 d . . .
H17 H 0.3621 0.4809 0.3454 0.027 Uiso 1 1 calc R . .
C18 C 0.35078(7) 0.4876(4) 0.25371(17) 0.0197(8) Uani 1 1 d . . .
H18 H 0.3548 0.3981 0.2461 0.024 Uiso 1 1 calc R . .
C19 C 0.35484(8) 0.7314(5) 0.38901(18) 0.0253(9) Uani 1 1 d . . .
H19A H 0.3533 0.6619 0.4194 0.030 Uiso 1 1 calc R . .
H19B H 0.3430 0.8021 0.3939 0.030 Uiso 1 1 calc R . .
C20 C 0.38074(7) 0.7905(4) 0.39881(18) 0.0221(8) Uani 1 1 d . . .
H20A H 0.3820 0.8618 0.3691 0.027 Uiso 1 1 calc R . .
H20B H 0.3925 0.7203 0.3922 0.027 Uiso 1 1 calc R . .
C21 C 0.38709(7) 0.8484(5) 0.46355(18) 0.0243(8) Uani 1 1 d . . .
H21A H 0.3772 0.9285 0.4679 0.029 Uiso 1 1 calc R . .
H21B H 0.3832 0.7819 0.4933 0.029 Uiso 1 1 calc R . .
C22 C 0.41391(7) 0.8846(5) 0.47613(18) 0.0244(9) Uani 1 1 d . . .
C23 C 0.42186(7) 1.0169(4) 0.48524(18) 0.0233(8) Uani 1 1 d . . .
H23 H 0.4105 1.0867 0.4857 0.028 Uiso 1 1 calc R . .
C24 C 0.44680(7) 1.0452(5) 0.49366(18) 0.0253(9) Uani 1 1 d . . .
H24 H 0.4519 1.1347 0.4996 0.030 Uiso 1 1 calc R . .
C25 C 0.45606(8) 0.8192(5) 0.4846(2) 0.0365(11) Uani 1 1 d . . .
H25 H 0.4676 0.7505 0.4841 0.044 Uiso 1 1 calc R . .
C26 C 0.43150(8) 0.7857(5) 0.4762(3) 0.0388(12) Uani 1 1 d . . .
H26 H 0.4268 0.6955 0.4706 0.047 Uiso 1 1 calc R . .
C27 C 0.38663(8) 0.5014(4) 0.14191(18) 0.0266(9) Uani 1 1 d . . .
H27 H 0.3836 0.5917 0.1504 0.032 Uiso 1 1 calc R . .
C28 C 0.41070(8) 0.4576(5) 0.14730(18) 0.0263(9) Uani 1 1 d . . .
H28 H 0.4234 0.5177 0.1596 0.032 Uiso 1 1 calc R . .
C29 C 0.41584(7) 0.3236(5) 0.13434(18) 0.0259(9) Uani 1 1 d . B .
C30 C 0.39566(8) 0.2401(4) 0.11698(18) 0.0245(8) Uani 1 1 d . . .
H30 H 0.3982 0.1494 0.1083 0.029 Uiso 1 1 calc R . .
C31 C 0.37214(7) 0.2897(4) 0.11253(16) 0.0198(8) Uani 1 1 d . . .
H31 H 0.3591 0.2313 0.1005 0.024 Uiso 1 1 calc R . .
C32 C 0.44159(9) 0.2693(6) 0.1385(3) 0.0449(14) Uani 1 1 d . . .
H32A H 0.4428 0.2180 0.1014 0.054 Uiso 1 1 calc R A 1
H32B H 0.4526 0.3461 0.1383 0.054 Uiso 1 1 calc R A 1
C33 C 0.45100(13) 0.1823(8) 0.1914(3) 0.0312(18) Uani 0.659(12) 1 d PD B 1
H33A H 0.4656 0.1340 0.1829 0.037 Uiso 0.659(12) 1 calc PR B 1
H33B H 0.4386 0.1162 0.1988 0.037 Uiso 0.659(12) 1 calc PR B 1
C33A C 0.4476(2) 0.2464(15) 0.2184(7) 0.020(3) Uani 0.341(12) 1 d P B 2
H33C H 0.4458 0.3307 0.2400 0.024 Uiso 0.341(12) 1 calc PR B 2
H33D H 0.4367 0.1789 0.2323 0.024 Uiso 0.341(12) 1 calc PR B 2
C35 C 0.47267(19) 0.1928(9) 0.3013(3) 0.112(4) Uani 1 1 d D . .
C34 C 0.4572(2) 0.2728(9) 0.2474(3) 0.049(3) Uani 0.659(12) 1 d PD B 1
H34A H 0.4421 0.3054 0.2608 0.059 Uiso 0.659(12) 1 calc PR B 1
H34B H 0.4665 0.3507 0.2365 0.059 Uiso 0.659(12) 1 calc PR B 1
C34A C 0.4745(2) 0.1975(19) 0.2283(5) 0.038(4) Uani 0.341(12) 1 d P B 2
H34C H 0.4862 0.2636 0.2168 0.046 Uiso 0.341(12) 1 calc PR B 2
H34D H 0.4770 0.1096 0.2104 0.046 Uiso 0.341(12) 1 calc PR B 2
C36 C 0.47188(15) 0.0528(9) 0.3122(3) 0.081(3) Uani 1 1 d . B .
H36 H 0.4650 -0.0046 0.2811 0.097 Uiso 1 1 calc R . .
C37 C 0.48129(10) -0.0009(6) 0.3687(2) 0.0439(13) Uani 1 1 d . . .
H37 H 0.4803 -0.0938 0.3750 0.053 Uiso 1 1 calc R B .
C38 C 0.49383(10) 0.2102(6) 0.4029(2) 0.0411(12) Uani 1 1 d . . .
H38 H 0.5013 0.2656 0.4342 0.049 Uiso 1 1 calc R B .
C39 C 0.48542(16) 0.2684(8) 0.3474(3) 0.086(3) Uani 1 1 d . B .
H39 H 0.4884 0.3598 0.3409 0.104 Uiso 1 1 calc R . .
C40 C 0.29052(8) 0.0735(4) 0.07642(18) 0.0236(8) Uani 1 1 d . . .
C41 C 0.27049(8) 0.0969(4) 0.0321(2) 0.0264(9) Uani 1 1 d . . .
H41 H 0.2559 0.1313 0.0431 0.032 Uiso 1 1 calc R . .
C42 C 0.27249(8) 0.0684(4) -0.0286(2) 0.0292(9) Uani 1 1 d . . .
H42 H 0.2592 0.0832 -0.0586 0.035 Uiso 1 1 calc R . .
C43 C 0.29414(9) 0.0183(5) -0.04447(19) 0.0311(10) Uani 1 1 d . . .
H43 H 0.2955 0.0001 -0.0853 0.037 Uiso 1 1 calc R . .
C44 C 0.31397(9) -0.0052(4) 0.0002(2) 0.0298(9) Uani 1 1 d . . .
H44 H 0.3286 -0.0393 -0.0108 0.036 Uiso 1 1 calc R . .
C45 C 0.31208(8) 0.0221(4) 0.06135(19) 0.0244(8) Uani 1 1 d . . .
H45 H 0.3253 0.0057 0.0915 0.029 Uiso 1 1 calc R . .
C46 C 0.34399(9) 0.1011(4) 0.25409(19) 0.0303(10) Uani 1 1 d . . .
C47 C 0.36681(10) 0.0842(5) 0.2354(2) 0.0353(11) Uani 1 1 d . . .
H47 H 0.3683 0.0585 0.1954 0.042 Uiso 1 1 calc R . .
C48 C 0.38749(11) 0.1062(5) 0.2774(2) 0.0402(12) Uani 1 1 d . . .
H48 H 0.4030 0.0953 0.2653 0.048 Uiso 1 1 calc R . .
C49 C 0.38548(10) 0.1442(5) 0.3370(2) 0.0385(12) Uani 1 1 d . . .
H49 H 0.3995 0.1605 0.3647 0.046 Uiso 1 1 calc R . .
C50 C 0.36264(10) 0.1575(5) 0.3548(2) 0.0383(12) Uani 1 1 d . . .
H50 H 0.3612 0.1801 0.3952 0.046 Uiso 1 1 calc R . .
C51 C 0.34154(10) 0.1377(4) 0.31374(19) 0.0333(10) Uani 1 1 d . . .
H51 H 0.3261 0.1488 0.3259 0.040 Uiso 1 1 calc R . .
C52 C 0.45030(8) 1.2157(5) 0.66394(19) 0.0344(11) Uani 1 1 d . . .
C53 C 0.46043(10) 1.2665(7) 0.7202(2) 0.0547(17) Uani 1 1 d . . .
H53 H 0.4768 1.2939 0.7270 0.066 Uiso 1 1 calc R . .
C54 C 0.44547(12) 1.2755(7) 0.7664(2) 0.0608(19) Uani 1 1 d . . .
H54 H 0.4521 1.3087 0.8046 0.073 Uiso 1 1 calc R . .
C55 C 0.42143(11) 1.2370(6) 0.7573(2) 0.0472(14) Uani 1 1 d . . .
H55 H 0.4117 1.2452 0.7886 0.057 Uiso 1 1 calc R . .
C56 C 0.41170(10) 1.1859(5) 0.7011(2) 0.0391(12) Uani 1 1 d . . .
H56 H 0.3954 1.1583 0.6946 0.047 Uiso 1 1 calc R . .
C57 C 0.42622(9) 1.1753(5) 0.6541(2) 0.0320(10) Uani 1 1 d . . .
H57 H 0.4196 1.1408 0.6162 0.038 Uiso 1 1 calc R . .
C58 C 0.45127(9) 1.4293(5) 0.5136(2) 0.0360(11) Uani 1 1 d . . .
C59 C 0.46086(10) 1.4717(6) 0.4620(3) 0.0502(15) Uani 1 1 d . . .
H59 H 0.4773 1.4969 0.4646 0.060 Uiso 1 1 calc R . .
C60 C 0.44590(11) 1.4766(7) 0.4064(3) 0.0608(18) Uani 1 1 d . . .
H60 H 0.4524 1.5037 0.3714 0.073 Uiso 1 1 calc R . .
C61 C 0.42130(11) 1.4414(6) 0.4024(3) 0.0498(14) Uani 1 1 d . . .
H61 H 0.4112 1.4458 0.3651 0.060 Uiso 1 1 calc R . .
C62 C 0.41193(9) 1.3996(5) 0.4550(2) 0.0384(11) Uani 1 1 d . . .
H62 H 0.3955 1.3754 0.4527 0.046 Uiso 1 1 calc R . .
C63 C 0.42687(9) 1.3938(5) 0.5103(2) 0.0347(10) Uani 1 1 d . . .
H63 H 0.4205 1.3660 0.5454 0.042 Uiso 1 1 calc R . .
N1 N 0.32558(6) 0.4614(3) 0.02983(14) 0.0179(6) Uani 1 1 d . . .
N2 N 0.20082(6) 0.9229(3) -0.11921(14) 0.0193(7) Uani 1 1 d . . .
N3 N 0.34096(6) 0.5648(3) 0.20733(14) 0.0201(7) Uani 1 1 d . . .
N4 N 0.46398(6) 0.9477(4) 0.49355(16) 0.0260(8) Uani 1 1 d . . .
N5 N 0.36731(6) 0.4197(3) 0.12490(13) 0.0184(6) Uani 1 1 d . . .
N6 N 0.49182(6) 0.0777(4) 0.41422(16) 0.0291(8) Uani 1 1 d . . .
N7 N 0.36618(6) 0.8392(4) 0.06812(15) 0.0221(7) Uani 1 1 d . . .
O1 O 0.31897(5) 0.2878(3) 0.15018(12) 0.0207(6) Uani 1 1 d . . .
O1S O 0.24079(8) 1.2759(5) 0.16885(19) 0.0540(10) Uani 1 1 d . . .
H1S H 0.2538 1.2729 0.1918 0.081 Uiso 1 1 calc R . .
O2 O 0.28693(6) 0.1006(3) 0.13691(13) 0.0293(7) Uani 1 1 d . . .
O3 O 0.29016(7) 0.2397(3) 0.23019(13) 0.0361(8) Uani 1 1 d . . .
O2W O 0.5000 0.4860(9) 0.2500 0.120(4) Uani 1 2 d S . .
H2WB H 0.4979 0.5451 0.2218 0.179 Uiso 1 1 d R . .
O4 O 0.32344(7) 0.0709(3) 0.21171(14) 0.0377(8) Uani 1 1 d . . .
O5 O 0.49174(5) 1.2332(3) 0.54006(13) 0.0306(7) Uani 1 1 d . . .
O6 O 0.46410(6) 1.1975(4) 0.61604(14) 0.0361(8) Uani 1 1 d . . .
O7 O 0.46612(6) 1.4303(4) 0.57024(18) 0.0470(10) Uani 1 1 d . . .
O8 O 0.50131(6) 1.3537(5) 0.64412(17) 0.0529(11) Uani 1 1 d . . .
O9 O 0.37283(6) 0.7955(3) 0.01992(14) 0.0357(8) Uani 1 1 d . . .
O10 O 0.37173(6) 0.9568(3) 0.08608(15) 0.0327(7) Uani 1 1 d . . .
O11 O 0.35329(6) 0.7656(3) 0.09827(13) 0.0283(7) Uani 1 1 d . . .
P1 P 0.30507(2) 0.19045(11) 0.18364(5) 0.0242(2) Uani 1 1 d . . .
P2 P 0.48351(2) 1.30321(15) 0.59309(6) 0.0359(3) Uani 1 1 d . . .
Cu1 Cu 0.332599(9) 0.48647(5) 0.12185(2) 0.01860(12) Uani 1 1 d . . .
Cu2 Cu 0.5000 1.0000 0.5000 0.02755(18) Uani 1 2 d S . .

loop_
_atom_site_aniso_label
_atom_site_aniso_U_11
_atom_site_aniso_U_22
_atom_site_aniso_U_33
_atom_site_aniso_U_23
_atom_site_aniso_U_13
_atom_site_aniso_U_12
C1 0.0215(19) 0.0143(18) 0.0198(17) -0.0007(14) 0.0032(14) -0.0012(14)
C1S 0.092(6) 0.086(6) 0.081(6) -0.009(5) 0.014(5) -0.006(5)
C2 0.0162(17) 0.0143(18) 0.0225(18) -0.0035(14) 0.0014(14) -0.0013(14)
C2S 0.198(14) 0.083(8) 0.135(10) 0.016(8) -0.038(10) -0.016(9)
C3 0.0200(18) 0.0145(18) 0.0166(16) -0.0015(13) 0.0039(13) 0.0049(14)
C4 0.0230(19) 0.0128(18) 0.0215(18) 0.0011(14) 0.0053(14) 0.0002(15)
C5 0.0207(19) 0.0171(19) 0.0202(18) -0.0024(14) 0.0022(14) -0.0040(15)
C6 0.0231(19) 0.023(2) 0.0151(16) -0.0017(15) 0.0033(14) -0.0006(16)
C7 0.0234(19) 0.0179(19) 0.0186(17) 0.0015(15) 0.0001(14) -0.0002(15)
C8 0.022(2) 0.017(2) 0.036(2) -0.0027(17) -0.0019(16) -0.0002(16)
C9 0.024(2) 0.0146(19) 0.0251(19) -0.0035(15) -0.0014(15) -0.0039(15)
C10 0.028(2) 0.0128(18) 0.0219(18) 0.0004(14) -0.0044(15) -0.0009(15)
C11 0.031(2) 0.0129(18) 0.0185(17) 0.0007(14) 0.0013(15) -0.0038(15)
C12 0.028(2) 0.018(2) 0.0228(19) 0.0027(15) 0.0017(16) 0.0002(16)
C13 0.030(2) 0.020(2) 0.0237(19) 0.0036(16) 0.0046(16) -0.0005(16)
C14 0.031(2) 0.0144(19) 0.0245(19) 0.0011(15) 0.0048(16) -0.0006(16)
C15 0.032(2) 0.0142(19) 0.028(2) -0.0038(15) 0.0103(17) -0.0051(16)
C16 0.023(2) 0.024(2) 0.0228(19) -0.0045(16) 0.0065(15) -0.0103(16)
C17 0.025(2) 0.023(2) 0.0189(18) 0.0010(15) 0.0026(15) -0.0026(16)
C18 0.0230(19) 0.0145(19) 0.0225(18) -0.0007(14) 0.0064(14) 0.0001(15)
C19 0.028(2) 0.027(2) 0.0224(19) -0.0090(16) 0.0085(16) -0.0082(17)
C20 0.0227(19) 0.022(2) 0.0227(19) -0.0030(15) 0.0065(15) -0.0029(16)
C21 0.020(2) 0.030(2) 0.0223(19) -0.0065(16) 0.0015(15) -0.0028(16)
C22 0.020(2) 0.031(2) 0.0219(19) -0.0024(16) 0.0024(15) -0.0004(17)
C23 0.0183(19) 0.028(2) 0.0220(18) -0.0058(16) -0.0012(14) 0.0011(16)
C24 0.022(2) 0.028(2) 0.0242(19) -0.0084(17) -0.0014(15) -0.0025(17)
C25 0.026(2) 0.027(2) 0.058(3) 0.008(2) 0.009(2) 0.0047(19)
C26 0.023(2) 0.025(2) 0.068(3) 0.005(2) 0.005(2) 0.0004(18)
C27 0.033(2) 0.022(2) 0.0235(19) 0.0001(16) -0.0003(16) -0.0074(18)
C28 0.025(2) 0.028(2) 0.0233(19) 0.0039(17) -0.0043(16) -0.0103(17)
C29 0.024(2) 0.031(2) 0.0210(19) 0.0132(17) -0.0031(15) -0.0028(17)
C30 0.027(2) 0.021(2) 0.0235(19) 0.0059(16) -0.0009(16) -0.0002(16)
C31 0.026(2) 0.020(2) 0.0132(16) -0.0019(14) -0.0009(14) -0.0015(15)
C32 0.027(2) 0.048(3) 0.057(3) 0.028(3) -0.008(2) 0.000(2)
C33 0.030(4) 0.030(4) 0.032(4) 0.002(3) -0.001(3) 0.011(3)
C33A 0.010(6) 0.033(8) 0.017(7) 0.009(6) 0.004(5) 0.006(5)
C35 0.181(10) 0.107(7) 0.033(3) 0.036(4) -0.041(5) -0.075(7)
C34 0.081(7) 0.044(5) 0.020(4) 0.002(4) -0.003(4) 0.031(5)
C34A 0.012(6) 0.086(13) 0.018(6) 0.016(7) 0.006(4) 0.014(6)
C36 0.114(6) 0.102(6) 0.023(3) 0.000(3) -0.008(3) -0.056(5)
C37 0.047(3) 0.057(4) 0.028(2) -0.001(2) 0.004(2) -0.014(3)
C38 0.058(3) 0.041(3) 0.023(2) 0.005(2) -0.004(2) 0.006(2)
C39 0.139(7) 0.074(5) 0.034(3) 0.028(3) -0.031(4) -0.026(5)
C40 0.035(2) 0.0122(18) 0.0227(19) -0.0005(15) 0.0002(16) -0.0084(16)
C41 0.027(2) 0.015(2) 0.037(2) 0.0031(17) 0.0005(17) -0.0057(16)
C42 0.037(2) 0.018(2) 0.029(2) 0.0044(17) -0.0083(18) -0.0080(18)
C43 0.049(3) 0.023(2) 0.0203(19) -0.0051(16) -0.0008(18) -0.006(2)
C44 0.039(2) 0.022(2) 0.029(2) -0.0074(17) 0.0046(18) 0.0013(18)
C45 0.032(2) 0.0138(19) 0.0252(19) 0.0001(15) -0.0052(16) -0.0011(16)
C46 0.056(3) 0.0108(19) 0.0211(19) 0.0029(15) -0.0054(19) 0.0005(19)
C47 0.065(3) 0.019(2) 0.022(2) 0.0029(17) 0.004(2) -0.001(2)
C48 0.059(3) 0.031(3) 0.031(2) 0.002(2) 0.006(2) 0.001(2)
C49 0.059(3) 0.023(2) 0.031(2) -0.0013(19) -0.006(2) 0.009(2)
C50 0.069(4) 0.023(2) 0.020(2) -0.0043(17) -0.006(2) 0.014(2)
C51 0.057(3) 0.018(2) 0.024(2) 0.0009(17) 0.0024(19) 0.011(2)
C52 0.034(2) 0.049(3) 0.020(2) -0.0056(19) 0.0030(17) 0.017(2)
C53 0.038(3) 0.093(5) 0.030(2) -0.023(3) -0.005(2) 0.020(3)
C54 0.075(4) 0.084(5) 0.022(2) -0.012(3) 0.001(2) 0.036(4)
C55 0.062(4) 0.055(4) 0.029(2) 0.011(2) 0.020(2) 0.030(3)
C56 0.053(3) 0.033(3) 0.034(2) 0.013(2) 0.016(2) 0.014(2)
C57 0.039(3) 0.033(3) 0.025(2) 0.0000(18) 0.0064(18) 0.008(2)
C58 0.034(2) 0.018(2) 0.055(3) -0.009(2) 0.004(2) 0.0020(19)
C59 0.033(3) 0.033(3) 0.086(4) 0.021(3) 0.012(3) 0.006(2)
C60 0.051(4) 0.061(4) 0.073(4) 0.039(3) 0.017(3) 0.016(3)
C61 0.054(3) 0.038(3) 0.055(3) 0.016(3) 0.000(3) 0.010(3)
C62 0.036(3) 0.020(2) 0.057(3) -0.004(2) -0.002(2) -0.0025(19)
C63 0.035(3) 0.025(2) 0.045(3) -0.007(2) 0.008(2) -0.0042(19)
N1 0.0205(16) 0.0159(16) 0.0172(14) -0.0001(12) 0.0021(12) 0.0003(12)
N2 0.0299(18) 0.0110(15) 0.0169(15) 0.0005(12) 0.0024(13) -0.0003(13)
N3 0.0284(17) 0.0137(16) 0.0178(15) -0.0023(12) 0.0019(13) -0.0008(13)
N4 0.0190(17) 0.032(2) 0.0269(17) 0.0041(15) 0.0006(13) -0.0003(14)
N5 0.0239(16) 0.0188(16) 0.0123(14) -0.0004(12) 0.0018(12) -0.0010(13)
N6 0.0238(18) 0.041(2) 0.0224(17) 0.0024(16) 0.0028(14) 0.0033(16)
N7 0.0238(17) 0.0211(18) 0.0202(16) -0.0019(13) -0.0017(13) -0.0019(14)
O1 0.0256(14) 0.0145(13) 0.0215(13) -0.0007(11) 0.0008(11) -0.0026(11)
O1S 0.047(2) 0.062(3) 0.049(2) -0.004(2) -0.0042(18) -0.014(2)
O2 0.0433(18) 0.0235(16) 0.0215(14) -0.0054(12) 0.0061(12) -0.0139(13)
O3 0.058(2) 0.0334(18) 0.0189(14) -0.0039(13) 0.0119(14) -0.0114(16)
O2W 0.192(11) 0.065(6) 0.093(7) 0.000 -0.013(7) 0.000
O4 0.067(2) 0.0122(15) 0.0288(16) 0.0019(12) -0.0112(15) -0.0021(15)
O5 0.0223(15) 0.0405(19) 0.0287(15) -0.0106(14) 0.0027(12) 0.0000(13)
O6 0.0269(16) 0.055(2) 0.0265(15) -0.0200(15) 0.0056(12) -0.0001(15)
O7 0.0352(19) 0.043(2) 0.060(2) -0.0289(18) -0.0055(16) 0.0050(16)
O8 0.0289(18) 0.080(3) 0.048(2) -0.035(2) -0.0034(15) -0.0051(18)
O9 0.0447(19) 0.0359(19) 0.0307(16) -0.0141(14) 0.0204(14) -0.0183(15)
O10 0.0409(18) 0.0196(16) 0.0366(17) -0.0091(13) 0.0017(14) -0.0072(13)
O11 0.0382(17) 0.0231(16) 0.0247(14) 0.0039(12) 0.0083(12) -0.0046(13)
P1 0.0408(6) 0.0139(5) 0.0174(5) 0.0005(4) 0.0015(4) -0.0061(4)
P2 0.0226(6) 0.0487(8) 0.0351(6) -0.0228(6) -0.0004(5) 0.0006(5)
Cu1 0.0251(3) 0.0151(2) 0.0150(2) -0.00198(17) 0.00051(17) 0.00167(19)
Cu2 0.0155(3) 0.0427(5) 0.0233(3) 0.0105(3) -0.0014(3) -0.0005(3)

loop_
_atom_type_symbol
_atom_type_description
_atom_type_scat_dispersion_real
_atom_type_scat_dispersion_imag
_atom_type_scat_source
C C 0.0033 0.0016 'International Tables Vol C Tables 4.2.6.8 and 6.1.1.4'
H H 0.0000 0.0000 'International Tables Vol C Tables 4.2.6.8 and 6.1.1.4'
N N 0.0061 0.0033 'International Tables Vol C Tables 4.2.6.8 and 6.1.1.4'
O O 0.0106 0.0060 'International Tables Vol C Tables 4.2.6.8 and 6.1.1.4'
P P 0.1023 0.0942 'International Tables Vol C Tables 4.2.6.8 and 6.1.1.4'
Cu Cu 0.3201 1.2651 'International Tables Vol C Tables 4.2.6.8 and 6.1.1.4'

loop_
_geom_angle_atom_site_label_1
_geom_angle_atom_site_label_2
_geom_angle_atom_site_label_3
_geom_angle
_geom_angle_site_symmetry_1
_geom_angle_site_symmetry_3
N1 C1 C2 122.4(4) . .
C1 C2 C3 119.9(3) . .
C1S C2S O1S 140.3(11) . .
C4 C3 C2 116.9(3) . .
C4 C3 C6 122.2(3) . .
C2 C3 C6 120.7(3) . .
C5 C4 C3 120.7(4) . .
N1 C5 C4 121.7(3) . .
C3 C6 C7 111.6(3) . .
C8 C7 C6 112.0(3) . .
C9 C8 C7 113.9(3) . .
C10 C9 C13 116.5(4) . .
C10 C9 C8 121.6(4) . .
C13 C9 C8 122.0(4) . .
C11 C10 C9 120.5(4) . .
N2 C11 C10 122.4(4) . .
N2 C12 C13 123.1(4) . .
C12 C13 C9 120.4(4) . .
N3 C14 C15 122.3(4) . .
C16 C15 C14 120.2(4) . .
C15 C16 C17 117.3(4) . .
C15 C16 C19 120.6(4) . .
C17 C16 C19 122.0(4) . .
C16 C17 C18 119.7(4) . .
N3 C18 C17 121.9(4) . .
C16 C19 C20 110.1(3) . .
C19 C20 C21 111.6(3) . .
C22 C21 C20 110.9(3) . .
C26 C22 C23 117.5(4) . .
C26 C22 C21 120.1(4) . .
C23 C22 C21 122.3(4) . .
C22 C23 C24 119.8(4) . .
N4 C24 C23 122.4(4) . .
N4 C25 C26 122.5(4) . .
C22 C26 C25 120.4(5) . .
N5 C27 C28 123.2(4) . .
C27 C28 C29 119.9(4) . .
C28 C29 C30 116.3(4) . .
C28 C29 C32 122.8(4) . .
C30 C29 C32 120.9(4) . .
C31 C30 C29 121.1(4) . .
N5 C31 C30 122.3(4) . .
C33 C32 C29 118.8(5) . .
C33 C32 C33A 30.9(5) . .
C29 C32 C33A 99.1(5) . .
C32 C33 C34 108.3(6) . .
C34A C33A C32 103.3(9) . .
C39 C35 C36 115.6(6) . .
C39 C35 C34 117.1(8) . .
C36 C35 C34 126.5(7) . .
C39 C35 C34A 128.5(9) . .
C36 C35 C34A 101.8(9) . .
C34 C35 C34A 48.7(6) . .
C33 C34 C35 110.9(6) . .
C33A C34A C35 87.9(9) . .
C37 C36 C35 120.9(6) . .
N6 C37 C36 121.5(6) . .
N6 C38 C39 123.2(5) . .
C35 C39 C38 120.6(7) . .
C45 C40 C41 121.4(4) . .
C45 C40 O2 122.5(4) . .
C41 C40 O2 116.0(4) . .
C42 C41 C40 119.2(4) . .
C43 C42 C41 120.0(4) . .
C42 C43 C44 120.3(4) . .
C43 C44 C45 120.2(4) . .
C40 C45 C44 119.0(4) . .
C47 C46 C51 121.3(4) . .
C47 C46 O4 117.4(4) . .
C51 C46 O4 121.1(5) . .
C46 C47 C48 118.6(4) . .
C47 C48 C49 121.1(5) . .
C50 C49 C48 119.2(5) . .
C49 C50 C51 121.2(4) . .
C46 C51 C50 118.5(5) . .
C57 C52 C53 120.8(4) . .
C57 C52 O6 117.0(4) . .
C53 C52 O6 122.2(5) . .
C52 C53 C54 118.1(6) . .
C55 C54 C53 121.8(5) . .
C54 C55 C56 119.3(5) . .
C55 C56 C57 120.2(5) . .
C52 C57 C56 119.8(4) . .
C63 C58 C59 120.5(5) . .
C63 C58 O7 119.9(5) . .
C59 C58 O7 119.5(5) . .
C58 C59 C60 119.6(5) . .
C59 C60 C61 120.5(6) . .
C60 C61 C62 119.1(5) . .
C63 C62 C61 120.4(5) . .
C58 C63 C62 119.8(5) . .
C1 N1 C5 118.1(3) . .
C1 N1 Cu1 121.9(3) . .
C5 N1 Cu1 117.8(3) . .
C12 N2 C11 117.1(3) . .
C12 N2 Cu1 119.8(3) . 7_565
C11 N2 Cu1 123.0(3) . 7_565
C18 N3 C14 118.6(3) . .
C18 N3 Cu1 120.8(3) . .
C14 N3 Cu1 120.6(3) . .
C25 N4 C24 117.4(4) . .
C25 N4 Cu2 122.8(3) . .
C24 N4 Cu2 119.6(3) . .
C31 N5 C27 117.3(4) . .
C31 N5 Cu1 121.2(3) . .
C27 N5 Cu1 121.5(3) . .
C38 N6 C37 117.7(4) . .
C38 N6 Cu2 121.8(3) . 1_545
C37 N6 Cu2 119.9(4) . 1_545
O9 N7 O10 120.3(3) . .
O9 N7 O11 119.9(3) . .
O10 N7 O11 119.8(3) . .
P1 O1 Cu1 158.13(18) . .
C40 O2 P1 124.3(3) . .
C46 O4 P1 120.4(3) . .
C52 O6 P2 126.9(3) . .
C58 O7 P2 121.6(3) . .
O3 P1 O1 120.10(18) . .
O3 P1 O2 105.85(18) . .
O1 P1 O2 110.90(16) . .
O3 P1 O4 110.42(19) . .
O1 P1 O4 109.02(18) . .
O2 P1 O4 98.34(17) . .
O8 P2 O5 121.2(2) . .
O8 P2 O7 106.2(2) . .
O5 P2 O7 110.3(2) . .
O8 P2 O6 112.2(2) . .
O5 P2 O6 103.17(18) . .
O7 P2 O6 102.2(2) . .
N5 Cu1 N1 92.74(12) . .
N5 Cu1 N3 89.80(13) . .
N1 Cu1 N3 164.35(13) . .
N5 Cu1 N2 173.08(13) . 7_565
N1 Cu1 N2 88.47(13) . 7_565
N3 Cu1 N2 87.24(13) . 7_565
N5 Cu1 O1 93.13(12) . .
N1 Cu1 O1 98.43(11) . .
N3 Cu1 O1 96.84(12) . .
N2 Cu1 O1 93.44(12) 7_565 .
N4 Cu2 N4 180.00(5) 5_676 .
N4 Cu2 N6 93.61(14) 5_676 1_565
N4 Cu2 N6 86.39(14) . 1_565
N4 Cu2 N6 86.39(14) 5_676 5_666
N4 Cu2 N6 93.60(14) . 5_666
N6 Cu2 N6 180.000(2) 1_565 5_666

loop_
_geom_bond_atom_site_label_1
_geom_bond_atom_site_label_2
_geom_bond_distance
_geom_bond_site_symmetry_2
C1 N1 1.344(5) .
C1 C2 1.384(5) .
C1S C2S 1.411(15) .
C2 C3 1.394(5) .
C2S O1S 1.464(15) .
C3 C4 1.384(5) .
C3 C6 1.504(5) .
C4 C5 1.381(5) .
C5 N1 1.353(5) .
C6 C7 1.538(5) .
C7 C8 1.522(5) .
C8 C9 1.500(6) .
C9 C10 1.389(6) .
C9 C13 1.390(6) .
C10 C11 1.376(6) .
C11 N2 1.355(5) .
C12 N2 1.344(5) .
C12 C13 1.371(6) .
C14 N3 1.348(5) .
C14 C15 1.380(6) .
C15 C16 1.380(6) .
C16 C17 1.395(6) .
C16 C19 1.505(5) .
C17 C18 1.401(5) .
C18 N3 1.330(5) .
C19 C20 1.526(5) .
C20 C21 1.532(5) .
C21 C22 1.505(5) .
C22 C26 1.373(6) .
C22 C23 1.382(6) .
C23 C24 1.386(6) .
C24 N4 1.347(6) .
C25 N4 1.346(6) .
C25 C26 1.377(6) .
C27 N5 1.346(5) .
C27 C28 1.381(6) .
C28 C29 1.390(6) .
C29 C30 1.393(6) .
C29 C32 1.504(6) .
C30 C31 1.372(6) .
C31 N5 1.345(5) .
C32 C33 1.483(8) .
C32 C33A 1.762(15) .
C33 C34 1.524(8) .
C33A C34A 1.544(16) .
C35 C39 1.375(10) .
C35 C36 1.404(12) .
C35 C34 1.578(8) .
C35 C34A 1.625(14) .
C36 C37 1.388(8) .
C37 N6 1.338(6) .
C38 N6 1.338(7) .
C38 C39 1.376(7) .
C40 C45 1.369(6) .
C40 C41 1.390(6) .
C40 O2 1.398(5) .
C41 C42 1.385(6) .
C42 C43 1.375(7) .
C43 C44 1.387(6) .
C44 C45 1.391(6) .
C46 C47 1.380(7) .
C46 C51 1.386(6) .
C46 O4 1.398(5) .
C47 C48 1.384(7) .
C48 C49 1.384(7) .
C49 C50 1.369(8) .
C50 C51 1.386(7) .
C52 C57 1.371(7) .
C52 C53 1.384(6) .
C52 O6 1.389(5) .
C53 C54 1.392(8) .
C54 C55 1.363(9) .
C55 C56 1.377(8) .
C56 C57 1.391(6) .
C58 C63 1.378(7) .
C58 C59 1.380(8) .
C58 O7 1.397(6) .
C59 C60 1.381(9) .
C60 C61 1.386(8) .
C61 C62 1.389(8) .
C62 C63 1.378(7) .
N1 Cu1 2.027(3) .
N2 Cu1 2.035(3) 7_565
N3 Cu1 2.031(3) .
N4 Cu2 2.031(3) .
N5 Cu1 2.010(3) .
N6 Cu2 2.033(4) 1_545
N7 O9 1.244(4) .
N7 O10 1.251(4) .
N7 O11 1.262(4) .
O1 P1 1.482(3) .
O1 Cu1 2.217(3) .
O2 P1 1.602(3) .
O3 P1 1.476(3) .
O4 P1 1.620(3) .
O5 P2 1.478(3) .
O6 P2 1.619(4) .
O7 P2 1.616(4) .
O8 P2 1.476(3) .
Cu1 N2 2.035(3) 7_565
Cu2 N4 2.031(3) 5_676
Cu2 N6 2.033(4) 1_565
Cu2 N6 2.033(4) 5_666
